data_7049403
loop_
_publ_author_name
'Olaru, Marian'
'Krupke, Sandra'
'Lork, Enno'
'Mebs, Stefan'
'Beckmann, Jens'

_publ_section_title
;
 Transmetallation of bis(6-diphenylphosphinoxy-acenapth-5-yl)mercury with
 tin tetrachloride, antimony trichloride and bismuth trichloride.
;
_journal_issue 17
_journal_name_full 'Dalton transactions (Cambridge, England : 2003)'
_journal_page_first 5585
_journal_page_last 5594
_journal_paper_doi 10.1039/c9dt00827f
_journal_volume 48
_journal_year 2019
_chemical_formula_sum 'C24 H18 Cl Hg O P'
_chemical_formula_weight 589.39
_space_group_IT_number 14
_space_group_name_Hall '-P 2yn'
_space_group_name_H-M_alt 'P 1 21/n 1'
_symmetry_cell_setting monoclinic
_symmetry_space_group_name_Hall '-P 2yn'
_symmetry_space_group_name_H-M 'P 1 21/n 1'
_atom_sites_solution_hydrogens geom
_atom_sites_solution_primary direct
_atom_sites_solution_secondary difmap
_audit_creation_method SHELXL-97
_audit_update_record
;
2019-02-18 deposited with the CCDC.    2019-03-22 downloaded from the CCDC.
;
_cell_angle_alpha 90.00
_cell_angle_beta 105.6550(10)
_cell_angle_gamma 90.00
_cell_formula_units_Z 4
_cell_length_a 10.8014(4)
_cell_length_b 10.3777(4)
_cell_length_c 18.5406(8)
_cell_measurement_reflns_used 9677
_cell_measurement_temperature 100
_cell_measurement_theta_max 30.55
_cell_measurement_theta_min 2.27
_cell_volume 2001.19(14)
_computing_cell_refinement 'Bruker SAINT'
_computing_data_collection 'Bruker APEX2'
_computing_data_reduction 'Bruker SAINT'
_computing_molecular_graphics 'Bruker SHELXTL'
_computing_publication_material 'Bruker SHELXTL'
_computing_structure_refinement 'SHELXL-2013 (Sheldrick 2013)'
_computing_structure_solution 'SHELXS-97 (Sheldrick 2008)'
_diffrn_ambient_temperature 100
_diffrn_measured_fraction_theta_full 0.998
_diffrn_measured_fraction_theta_max 0.998
_diffrn_measurement_device_type 'Bruker Venture D8 CMOS'
_diffrn_measurement_method '\f and \w scans'
_diffrn_radiation_monochromator graphite
_diffrn_radiation_source 'fine-focus sealed tube'
_diffrn_radiation_type MoK\a
_diffrn_radiation_wavelength 0.71073
_diffrn_reflns_av_R_equivalents 0.0554
_diffrn_reflns_av_sigmaI/netI 0.0227
_diffrn_reflns_limit_h_max 15
_diffrn_reflns_limit_h_min -15
_diffrn_reflns_limit_k_max 14
_diffrn_reflns_limit_k_min -14
_diffrn_reflns_limit_l_max 26
_diffrn_reflns_limit_l_min -26
_diffrn_reflns_number 76418
_diffrn_reflns_theta_full 30.57
_diffrn_reflns_theta_max 30.57
_diffrn_reflns_theta_min 2.27
_exptl_absorpt_coefficient_mu 7.917
_exptl_absorpt_correction_T_max 0.7461
_exptl_absorpt_correction_T_min 0.2649
_exptl_absorpt_correction_type multi-scan
_exptl_absorpt_process_details 'SADABS; Bruker, 2000'
_exptl_crystal_colour colourless
_exptl_crystal_density_diffrn 1.956
_exptl_crystal_density_method 'not measured'
_exptl_crystal_description block
_exptl_crystal_F_000 1128
_exptl_crystal_size_max 0.07
_exptl_crystal_size_mid 0.05
_exptl_crystal_size_min 0.05
_refine_diff_density_max 0.651
_refine_diff_density_min -2.109
_refine_diff_density_rms 0.149
_refine_ls_extinction_method none
_refine_ls_goodness_of_fit_ref 1.176
_refine_ls_hydrogen_treatment constr
_refine_ls_matrix_type full
_refine_ls_number_parameters 253
_refine_ls_number_reflns 6128
_refine_ls_number_restraints 0
_refine_ls_restrained_S_all 1.176
_refine_ls_R_factor_all 0.0212
_refine_ls_R_factor_gt 0.0198
_refine_ls_shift/su_max 0.004
_refine_ls_shift/su_mean 0.000
_refine_ls_structure_factor_coef Fsqd
_refine_ls_weighting_details 'calc w=1/[\s^2^(Fo^2^)+(0.0187P)^2^+2.9389P] where P=(Fo^2^+2Fc^2^)/3'
_refine_ls_weighting_scheme calc
_refine_ls_wR_factor_gt 0.0511
_refine_ls_wR_factor_ref 0.0516
_reflns_number_gt 5850
_reflns_number_total 6128
_reflns_threshold_expression >2sigma(I)
_cod_data_source_file c9dt00827f2.cif
_cod_data_source_block shelxl_CCDC3
_cod_depositor_comments
;
The following automatic conversions were performed:

'_symmetry_cell_setting' value 'Monoclinic' changed to 'monoclinic'
according to
/home/data/users/saulius/crontab/automatic-downloads/rss-feeds/RSC/lib/dictionaries/cif_core.dic
dictionary named 'cif_core.dic' version 2.4.2 from 2011-04-26.

Automatic conversion script
Id: cif_fix_values 4973 2017-02-22 13:04:09Z antanas 

 Adding full bibliography for 7049400--7049406.cif.
;
_cod_original_sg_symbol_H-M P2(1)/n
_cod_database_code 7049403

loop_
_symmetry_equiv_pos_as_xyz
'x, y, z'
'-x+1/2, y+1/2, -z+1/2'
'-x, -y, -z'
'x-1/2, -y-1/2, z-1/2'

loop_
_atom_site_label
_atom_site_type_symbol
_atom_site_fract_x
_atom_site_fract_y
_atom_site_fract_z
_atom_site_U_iso_or_equiv
_atom_site_adp_type
_atom_site_occupancy
_atom_site_symmetry_multiplicity
_atom_site_calc_flag
_atom_site_refinement_flags
Hg1 Hg 0.533334(7) 0.709238(7) 0.655475(4) 0.01175(3) Uani 1 1 d .
Cl1 Cl 0.60900(6) 0.90560(6) 0.70974(3) 0.02061(11) Uani 1 1 d .
P1 P 0.25495(6) 0.71576(5) 0.53128(3) 0.00948(10) Uani 1 1 d .
O1 O 0.36336(16) 0.81113(15) 0.54815(10) 0.0141(3) Uani 1 1 d .
C10 C 0.4917(2) 0.5215(2) 0.62122(12) 0.0110(4) Uani 1 1 d .
C20 C 0.1914(2) 0.6900(2) 0.61113(12) 0.0115(4) Uani 1 1 d .
C30 C 0.1243(2) 0.7748(2) 0.45642(13) 0.0107(4) Uani 1 1 d .
C11 C 0.5764(2) 0.4297(2) 0.66209(12) 0.0129(4) Uani 1 1 d .
H11 H 0.6433 0.4585 0.7035 0.015 Uiso 1 1 calc R
C18 C 0.2931(2) 0.5554(2) 0.50713(12) 0.0103(4) Uani 1 1 d .
C12 C 0.5688(2) 0.2969(2) 0.64566(14) 0.0139(4) Uani 1 1 d .
H12 H 0.6281 0.2379 0.6757 0.017 Uiso 1 1 calc R
C13 C 0.4734(2) 0.2549(2) 0.58499(12) 0.0119(4) Uani 1 1 d .
C16 C 0.2132(2) 0.3625(2) 0.43036(13) 0.0141(4) Uani 1 1 d .
H16 H 0.1561 0.3260 0.3870 0.017 Uiso 1 1 calc R
C21 C 0.1503(2) 0.5688(2) 0.62810(12) 0.0134(4) Uani 1 1 d .
H21 H 0.1550 0.4971 0.5971 0.016 Uiso 1 1 calc R
C19 C 0.3923(2) 0.4804(2) 0.55738(12) 0.0095(4) Uani 1 1 d .
C31 C -0.0047(2) 0.7456(2) 0.44987(13) 0.0148(4) Uani 1 1 d .
H31 H -0.0269 0.6937 0.4867 0.018 Uiso 1 1 calc R
C25 C 0.1838(3) 0.7949(2) 0.65692(15) 0.0181(5) Uani 1 1 d .
H25 H 0.2120 0.8776 0.6461 0.022 Uiso 1 1 calc R
C14 C 0.3894(2) 0.3466(2) 0.54164(12) 0.0109(4) Uani 1 1 d .
C15 C 0.3001(2) 0.2874(2) 0.48005(13) 0.0125(4) Uani 1 1 d .
C17 C 0.2106(2) 0.4966(2) 0.44537(12) 0.0126(4) Uani 1 1 d .
H17 H 0.1492 0.5486 0.4114 0.015 Uiso 1 1 calc R
C35 C 0.1556(2) 0.8549(2) 0.40345(12) 0.0134(4) Uani 1 1 d .
H35 H 0.2430 0.8764 0.4081 0.016 Uiso 1 1 calc R
C2 C 0.3218(2) 0.1432(2) 0.48391(14) 0.0168(4) Uani 1 1 d .
H2A H 0.3397 0.1112 0.4374 0.020 Uiso 1 1 calc R
H2B H 0.2455 0.0977 0.4911 0.020 Uiso 1 1 calc R
C1 C 0.4399(2) 0.1222(2) 0.55225(14) 0.0169(4) Uani 1 1 d .
H1A H 0.4181 0.0639 0.5893 0.020 Uiso 1 1 calc R
H1B H 0.5126 0.0848 0.5363 0.020 Uiso 1 1 calc R
C22 C 0.1025(2) 0.5524(2) 0.69013(13) 0.0159(4) Uani 1 1 d .
H22 H 0.0753 0.4697 0.7017 0.019 Uiso 1 1 calc R
C34 C 0.0591(2) 0.9033(2) 0.34369(13) 0.0170(4) Uani 1 1 d .
H34 H 0.0807 0.9585 0.3080 0.020 Uiso 1 1 calc R
C33 C -0.0684(2) 0.8711(2) 0.33624(14) 0.0176(4) Uani 1 1 d .
H33 H -0.1339 0.9025 0.2949 0.021 Uiso 1 1 calc R
C24 C 0.1348(3) 0.7780(2) 0.71827(15) 0.0217(5) Uani 1 1 d .
H24 H 0.1286 0.8496 0.7490 0.026 Uiso 1 1 calc R
C32 C -0.1004(2) 0.7927(2) 0.38944(15) 0.0178(5) Uani 1 1 d .
H32 H -0.1878 0.7713 0.3845 0.021 Uiso 1 1 calc R
C23 C 0.0948(2) 0.6575(3) 0.73502(13) 0.0186(5) Uani 1 1 d .
H23 H 0.0621 0.6468 0.7773 0.022 Uiso 1 1 calc R

loop_
_atom_site_aniso_label
_atom_site_aniso_U_11
_atom_site_aniso_U_22
_atom_site_aniso_U_33
_atom_site_aniso_U_23
_atom_site_aniso_U_13
_atom_site_aniso_U_12
Hg1 0.01074(5) 0.01051(5) 0.01223(5) -0.00276(3) 0.00004(3) -0.00025(2)
Cl1 0.0199(3) 0.0148(2) 0.0226(3) -0.0075(2) -0.0020(2) -0.0017(2)
P1 0.0098(2) 0.0072(2) 0.0106(2) 0.00005(17) 0.0013(2) -0.00032(17)
O1 0.0130(7) 0.0099(7) 0.0173(8) 0.0008(6) 0.0004(6) -0.0024(6)
C10 0.0098(9) 0.0106(9) 0.0129(9) -0.0011(7) 0.0035(7) 0.0001(7)
C20 0.0113(9) 0.0116(9) 0.0108(9) 0.0005(7) 0.0016(8) 0.0021(7)
C30 0.0118(10) 0.0085(9) 0.0107(9) -0.0002(7) 0.0013(8) 0.0011(7)
C11 0.0115(9) 0.0145(10) 0.0127(9) -0.0016(8) 0.0031(7) 0.0026(8)
C18 0.0095(9) 0.0095(9) 0.0118(9) 0.0000(7) 0.0029(7) -0.0009(7)
C12 0.0149(10) 0.0127(10) 0.0142(10) 0.0021(7) 0.0043(9) 0.0042(7)
C13 0.0139(10) 0.0093(9) 0.0140(10) 0.0009(8) 0.0064(8) 0.0025(8)
C16 0.0131(9) 0.0126(10) 0.0158(10) -0.0036(8) 0.0023(8) -0.0022(8)
C21 0.0137(10) 0.0136(10) 0.0126(9) -0.0010(8) 0.0032(8) 0.0002(8)
C19 0.0104(9) 0.0085(9) 0.0106(9) -0.0010(7) 0.0047(7) -0.0007(7)
C31 0.0138(10) 0.0140(10) 0.0161(10) 0.0026(8) 0.0031(8) 0.0000(8)
C25 0.0254(13) 0.0124(11) 0.0163(11) -0.0017(8) 0.0052(10) 0.0031(8)
C14 0.0124(9) 0.0088(9) 0.0125(9) 0.0002(7) 0.0053(8) 0.0004(7)
C15 0.0134(10) 0.0107(9) 0.0148(10) -0.0023(7) 0.0060(8) -0.0015(7)
C17 0.0127(9) 0.0119(9) 0.0128(9) -0.0017(7) 0.0027(8) -0.0002(7)
C35 0.0146(10) 0.0117(9) 0.0131(10) 0.0007(7) 0.0025(8) 0.0002(8)
C2 0.0223(11) 0.0093(9) 0.0191(11) -0.0031(8) 0.0061(9) -0.0017(8)
C1 0.0214(11) 0.0086(9) 0.0215(11) -0.0019(8) 0.0070(9) 0.0008(8)
C22 0.0149(10) 0.0190(11) 0.0139(10) 0.0027(8) 0.0040(8) 0.0013(8)
C34 0.0205(11) 0.0165(10) 0.0126(10) 0.0042(8) 0.0022(8) -0.0004(8)
C33 0.0166(10) 0.0174(11) 0.0155(10) 0.0015(8) -0.0015(8) 0.0030(9)
C24 0.0285(14) 0.0198(12) 0.0174(12) -0.0043(9) 0.0071(10) 0.0064(9)
C32 0.0121(10) 0.0200(12) 0.0190(11) 0.0017(8) 0.0005(9) 0.0010(8)
C23 0.0178(11) 0.0259(12) 0.0126(10) 0.0003(9) 0.0051(8) 0.0056(9)

loop_
_atom_type_symbol
_atom_type_description
_atom_type_scat_dispersion_real
_atom_type_scat_dispersion_imag
_atom_type_scat_source
C C 0.0033 0.0016 'International Tables Vol C Tables 4.2.6.8 and 6.1.1.4'
H H 0.0000 0.0000 'International Tables Vol C Tables 4.2.6.8 and 6.1.1.4'
O O 0.0106 0.0060 'International Tables Vol C Tables 4.2.6.8 and 6.1.1.4'
P P 0.1023 0.0942 'International Tables Vol C Tables 4.2.6.8 and 6.1.1.4'
Cl Cl 0.1484 0.1585 'International Tables Vol C Tables 4.2.6.8 and 6.1.1.4'
Hg Hg -2.3894 9.2266 'International Tables Vol C Tables 4.2.6.8 and 6.1.1.4'

loop_
_geom_angle_atom_site_label_1
_geom_angle_atom_site_label_2
_geom_angle_atom_site_label_3
_geom_angle
C10 Hg1 Cl1 170.22(6)
C10 Hg1 O1 95.76(7)
Cl1 Hg1 O1 93.98(4)
O1 P1 C30 109.97(10)
O1 P1 C18 116.34(10)
C30 P1 C18 107.93(10)
O1 P1 C20 111.94(10)
C30 P1 C20 106.81(10)
C18 P1 C20 103.26(10)
P1 O1 Hg1 104.28(8)
C11 C10 C19 118.82(19)
C11 C10 Hg1 114.91(16)
C19 C10 Hg1 126.07(15)
C25 C20 C21 119.4(2)
C25 C20 P1 118.62(18)
C21 C20 P1 122.00(17)
C35 C30 C31 119.5(2)
C35 C30 P1 117.19(17)
C31 C30 P1 123.28(17)
C10 C11 C12 124.0(2)
C17 C18 C19 119.68(19)
C17 C18 P1 118.21(16)
C19 C18 P1 121.18(16)
C13 C12 C11 118.3(2)
C12 C13 C14 118.6(2)
C12 C13 C1 131.6(2)
C14 C13 C1 109.9(2)
C15 C16 C17 118.2(2)
C22 C21 C20 120.5(2)
C14 C19 C10 115.59(19)
C14 C19 C18 115.05(19)
C10 C19 C18 129.35(19)
C32 C31 C30 120.0(2)
C24 C25 C20 119.8(2)
C13 C14 C19 124.7(2)
C13 C14 C15 111.07(19)
C19 C14 C15 124.2(2)
C16 C15 C14 119.28(19)
C16 C15 C2 131.6(2)
C14 C15 C2 109.1(2)
C18 C17 C16 123.4(2)
C34 C35 C30 120.2(2)
C15 C2 C1 105.05(18)
C13 C1 C2 104.82(18)
C23 C22 C21 119.6(2)
C33 C34 C35 120.1(2)
C34 C33 C32 120.0(2)
C23 C24 C25 120.6(2)
C33 C32 C31 120.2(2)
C24 C23 C22 120.2(2)

loop_
_geom_bond_atom_site_label_1
_geom_bond_atom_site_label_2
_geom_bond_distance
Hg1 C10 2.061(2)
Hg1 Cl1 2.3215(6)
Hg1 O1 2.5450(17)
P1 O1 1.5003(17)
P1 C30 1.799(2)
P1 C18 1.800(2)
P1 C20 1.812(2)
C10 C11 1.394(3)
C10 C19 1.431(3)
C20 C25 1.397(3)
C20 C21 1.397(3)
C30 C35 1.396(3)
C30 C31 1.398(3)
C11 C12 1.409(3)
C18 C17 1.388(3)
C18 C19 1.443(3)
C12 C13 1.376(3)
C13 C14 1.408(3)
C13 C1 1.509(3)
C16 C15 1.368(3)
C16 C17 1.421(3)
C21 C22 1.392(3)
C19 C14 1.417(3)
C31 C32 1.392(3)
C25 C24 1.389(4)
C14 C15 1.420(3)
C15 C2 1.514(3)
C35 C34 1.394(3)
C2 C1 1.551(3)
C22 C23 1.388(3)
C34 C33 1.388(3)
C33 C32 1.392(3)
C24 C23 1.385(4)
